data_1539559
loop_
_publ_author_name
'Amiraslanov, I.R.'
'Musaev, A.A.'
'Asadov, F.Yu.'
'Maksimov, B.A.'
'Molchanov, V.N.'
'Furmanova, N.G.'

_publ_section_title
;
 Synthesis of a new semiconductor Ga0.5 In1.5 S3 with given structure
;
_journal_name_full 'Soviet Physics, Crystallography (= Kristallografiya)'
_journal_page_first 187
_journal_page_last 189
_journal_volume 35
_journal_year 1990
_chemical_formula_sum 'Ga In3 S6'
_space_group_IT_number 167
_symmetry_space_group_name_Hall '-R 3 2"c'
_symmetry_space_group_name_H-M 'R -3 c :H'
_cell_angle_alpha 90
_cell_angle_beta 90
_cell_angle_gamma 120
_cell_formula_units_Z 11
_cell_length_a 3.814
_cell_length_b 3.814
_cell_length_c 100.04
_cell_volume 1260.276
_citation_journal_id_ASTM SPHCA6
_cod_data_source_file Amiraslanov_SPHCA6_1990_610.cif
_cod_data_source_block Ga1In3S6
_cod_original_formula_sum 'Ga1 In3 S6'
_cod_database_code 1539559

loop_
_symmetry_equiv_pos_as_xyz
x,y,z
-y,x-y,z
-x+y,-x,z
y,x,-z+1/2
-x,-x+y,-z+1/2
x-y,-y,-z+1/2
-x,-y,-z
y,-x+y,-z
x-y,x,-z
-y,-x,z-1/2
x,x-y,z-1/2
-x+y,y,z-1/2
x+2/3,y+1/3,z+1/3
-y+2/3,x-y+1/3,z+1/3
-x+y+2/3,-x+1/3,z+1/3
y+2/3,x+1/3,-z+5/6
-x+2/3,-x+y+1/3,-z+5/6
x-y+2/3,-y+1/3,-z+5/6
-x+2/3,-y+1/3,-z+1/3
y+2/3,-x+y+1/3,-z+1/3
x-y+2/3,x+1/3,-z+1/3
-y+2/3,-x+1/3,z-1/6
x+2/3,x-y+1/3,z-1/6
-x+y+2/3,y+1/3,z-1/6
x+1/3,y+2/3,z+2/3
-y+1/3,x-y+2/3,z+2/3
-x+y+1/3,-x+2/3,z+2/3
y+1/3,x+2/3,-z+7/6
-x+1/3,-x+y+2/3,-z+7/6
x-y+1/3,-y+2/3,-z+7/6
-x+1/3,-y+2/3,-z+2/3
y+1/3,-x+y+2/3,-z+2/3
x-y+1/3,x+2/3,-z+2/3
-y+1/3,-x+2/3,z+1/6
x+1/3,x-y+2/3,z+1/6
-x+y+1/3,y+2/3,z+1/6

loop_
_atom_site_label
_atom_site_type_symbol
_atom_site_fract_x
_atom_site_fract_y
_atom_site_fract_z
_atom_site_occupancy
_atom_site_U_iso_or_equiv
In4 In 0 0 0 0.12 0.0
Ga2 Ga 0 0 0.8217 0.3 0.0
In5 In 0 0 0.4016 0.33 0.0
S3 S 0 0 0.7268 1 0.0
S2 S 0 0 0.3634 1 0.0
In1 In 0 0 0.684 0.87 0.0
Ga3 Ga 0 0 0.4016 0.51 0.0
In3 In 0 0 0.8097 0.48 0.0
S6 S 0 0 0.1514 1 0.0
S5 S 0 0 0.7866 1 0.0
S1 S 0 0 0 1 0.0
Ga1 Ga 0 0 0.7009 0.12 0.0
In2 In 0 0 0.10619 1 0.0
S4 S 0 0 0.4252 1 0.0
